data_4518621
loop_
_publ_author_name
'Doll, Julianna S.'
'Eichelmann, Robert'
'Hertwig, Leif E.'
'Bender, Thilo'
'Kohler, Vincenz J.'
'Bill, Eckhard'
'Wadepohl, Hubert'
'Ro\,sca, Drago\,s-Adrian'

_publ_section_title
;
 Iron-Catalyzed Trimerization of Terminal Alkynes Enabled by
 Pyrimidinediimine Ligands: A Regioselective Method for the Synthesis of
 1,3,5-Substituted Arenes
;
_journal_name_full 'ACS Catalysis'
_journal_page_first 5593
_journal_page_last 5600
_journal_paper_doi 10.1021/acscatal.1c00978
_journal_year 2021
_chemical_formula_sum 'C132 H204 Fe2 N12 Na2 O4'
_chemical_formula_weight 2180.74
_chemical_properties_physical 'air-sensitive, moisture-sensitive'
_space_group_crystal_system triclinic
_space_group_IT_number 2
_space_group_name_Hall '-P 1'
_space_group_name_H-M_alt 'P -1'
_atom_sites_solution_hydrogens mixed
_atom_sites_solution_primary dual
_atom_sites_solution_secondary difmap
_audit_block_code ro_jd1
_audit_creation_date 2021-01-08
_audit_creation_method
;
encif (version 1.124)

encifer (version_id = 270009.64)

Olex2 1.3
(compiled 2020.12.01 svn.r5f60950 for OlexSys, GUI svn.r6226)
;
_audit_update_record '08.01.2021 11:30:09 CET UTC+01:00  encif 1.124'
_cell_angle_alpha 89.690(2)
_cell_angle_beta 83.236(3)
_cell_angle_gamma 73.710(3)
_cell_formula_units_Z 1
_cell_length_a 14.3281(6)
_cell_length_b 15.1547(5)
_cell_length_c 15.3273(4)
_cell_measurement_reflns_used 12266
_cell_measurement_temperature 120(1)
_cell_measurement_theta_max 69.3920
_cell_measurement_theta_min 4.0580
_cell_volume 3171.0(2)
_computing_cell_refinement 'CrysAlisPro 1.171.41.93a (Rigaku OD, 2020)'
_computing_data_collection 'CrysAlisPro 1.171.41.93a (Rigaku OD, 2020)'
_computing_data_reduction 'CrysAlisPro 1.171.41.93a (Rigaku OD, 2020)'
_computing_publication_material 'encif (Wadepohl, 2009-19); encifer (Allen et al., 2004)'
_computing_structure_refinement 'SHELXL-20xx (Sheldrick, 2015)'
_computing_structure_solution 'SIR2019 (Giacovazzo et al., 2019)'
_diffrn_ambient_temperature 120(1)
_diffrn_detector 'CCD plate'
_diffrn_detector_area_resol_mean 7.9621
_diffrn_detector_type Eos
_diffrn_measured_fraction_theta_full 1.000
_diffrn_measured_fraction_theta_max 0.980
_diffrn_measurement_details
;
List of Runs (angles in degrees, time in seconds):

  # Type    Start    End  Width  t~exp~   \w     \q     \k     \f   Frames
--------------------------------------------------------------------------
  1  \w    -27.00  73.00   1.00    7.50    --    0.00  38.00-180.00  100
  2  \w    -27.00  73.00   1.00    7.50    --    0.00  38.00   0.00  100
  3  \w    -22.00  69.00   1.00    7.50    --    0.00  57.00-120.00   91
  4  \w    -22.00  69.00   1.00    7.50    --    0.00  57.00  60.00   91
  5  \w    -33.00  18.00   1.00    7.50    --   12.00 101.00 132.07   51
  6  \w    -27.00   8.00   1.00    7.50    --   24.00 113.00 -10.87   35
  7  \w    -32.00  -4.00   1.00   12.50    --   28.00 128.00-167.18   28
  8  \w    -19.00   9.00   1.00   12.50    --   32.00 112.00 -48.76   28
  9  \w    -21.00   5.00   1.00   12.50    --   32.00 117.00 -89.18   26
 10  \w      6.00  33.00   1.00   12.50    --   44.00  88.00  -5.77   27
 11  \w      5.00  32.00   1.00   12.50    --   44.00  90.00-102.18   27
 12  \w      6.00  33.00   1.00   12.50    --   44.00  89.00 136.33   27
 13  \w     14.00  45.00   1.00   12.50    --   48.00  81.00 133.80   31
 14  \w     14.00  45.00   1.00   12.50    --   48.00  81.00 -27.67   31
 15  \w     14.00  45.00   1.00   12.50    --   48.00  82.00  67.73   31
 16  \w     13.00  40.00   1.00   12.50    --   48.00  83.00-141.12   27
 17  \w     14.00  45.00   1.00   12.50    --   48.00  82.00 -82.70   31
 18  \w     18.00  45.00   1.00   12.50    --   52.00  81.00 -88.81   27
 19  \w     21.00 123.00   1.00   12.50    --   52.00  76.00 162.51  102
 20  \w     18.00  45.00   1.00   12.50    --   52.00  81.00  84.27   27
 21  \w     18.00  45.00   1.00   12.50    --   52.00  82.00  12.52   27
 22  \w     19.00  45.00   1.00   12.50    --   52.00  80.00-167.85   26
 23  \w     22.00 125.00   1.00   12.50    --   54.00  77.00-150.00  103
 24  \w     22.00 125.00   1.00   12.50    --   54.00  77.00  60.00  103
 25  \w    -15.00  76.00   1.00   12.50    --   54.00 -57.00  60.00   91
 26  \w    -17.00  86.00   1.00   12.50    --   54.00 -77.00-180.00  103
 27  \w     22.00  58.00   1.00   12.50    --   54.00  77.00-120.00   36
 28  \w     23.00 105.00   1.00   12.50    --   54.00-125.00  60.00   82
 29  \w     25.00  52.00   1.00   12.50    --   54.00  77.00 150.00   27
 30  \w     27.00  54.00   1.00   12.50    --   54.00  77.00 120.00   27
 31  \w     79.00 121.00   1.00   12.50    --   56.00  77.00 168.10   42
 32  \w     30.00  57.00   1.00   12.50    --   56.00  70.00 142.07   27
 33  \w     26.00  51.00   1.00   12.50    --   56.00  76.00 -63.69   25
 34  \w     27.00  54.00   1.00   12.50    --   56.00  76.00  -0.23   27
 35  \w     27.00  54.00   1.00   12.50    --   56.00  76.00  16.46   27
 36  \w     26.00  53.00   1.00   12.50    --   56.00  77.00 168.10   27
 37  \w     29.00  58.00   1.00   12.50    --   60.00  77.00 -88.49   29
 38  \w     28.00  58.00   1.00   12.50    --   60.00  77.00  84.33   30
 39  \w     32.00  86.00   1.00   12.50    --   60.00  73.00-111.27   54
 40  \w     35.00  62.00   1.00   12.50    --   60.00  76.00  61.08   27
 41  \w     78.00 105.00   1.00   12.50    --   60.00  76.00 -42.16   27
 42  \w     29.00  54.00   1.00   12.50    --   60.00  77.00-138.05   25
 43  \w     28.00  55.00   1.00   12.50    --   60.00  77.00  30.77   27
 44  \w     29.00  56.00   1.00   12.50    --   60.00  76.00 -42.16   27
 45  \w     56.00  83.00   1.00   12.50    --   60.00  77.00  30.77   27
 46  \w     29.00  55.00   1.00   12.50    --   60.00  76.00-175.06   26
 47  \w     33.00  60.00   1.00   12.50    --   60.00  75.00   2.78   27
 48  \w     34.00  61.00   1.00   12.50    --   64.00  77.00 -37.16   27
 49  \w     38.00  70.00   1.00   12.50    --   64.00  71.00 155.41   32
 50  \w     36.00  64.00   1.00   12.50    --   64.00  73.00  98.15   28
 51  \w     37.00  65.00   1.00   12.50    --   64.00  73.00 133.74   28
 52  \w     33.00  58.00   1.00   12.50    --   64.00  77.00  18.13   25
 53  \w     37.00  73.00   1.00   12.50    --   68.00  75.00-176.97   36
 54  \w     78.00 121.00   1.00   12.50    --   68.00  75.00-176.97   43
 55  \w     37.00  63.00   1.00   12.50    --   68.00  76.00   3.17   26
 56  \w     46.00  73.00   1.00   12.50    --   68.00  71.00  22.87   27
 57  \w     37.00  64.00   1.00   12.50    --   68.00  77.00 -81.96   27
 58  \w     44.00  69.00   1.00   12.50    --   68.00  64.00 112.85   25
 59  \w     37.00  64.00   1.00   12.50    --   68.00  75.00  44.34   27
 60  \w     38.00  68.00   1.00   12.50    --   68.00  75.00-142.29   30
 61  \w     46.00  94.00   1.00   12.50    --   72.00  73.00  43.72   48
 62  \w     44.00  69.00   1.00   12.50    --   72.00  73.00 152.25   25
 63  \w     41.00  82.00   1.00   12.50    --   72.00  76.00-110.40   41
 64  \w     47.00  74.00   1.00   12.50    --   72.00  67.00 -81.95   27
 65  \w     45.00  71.00   1.00   12.50    --   72.00  68.00 -56.76   26
 66  \w     85.00 142.00   1.00   12.50    --   72.00  76.00 109.20   57
 67  \w     44.00  76.00   1.00   12.50    --   72.00  71.00 -52.46   32
 68  \w     42.00  71.00   1.00   12.50    --   72.00  77.00-140.57   29
 69  \w     41.00  67.00   1.00   12.50    --   72.00  76.00 109.20   26
 70  \w     75.00 139.00   1.00   12.50    --   72.00  74.00  64.67   64
 71  \w     43.00  69.00   1.00   12.50    --   72.00  74.00  64.67   26
 72  \w    114.00 141.00   1.00   12.50    --   72.00  73.00 134.07   27
 73  \w     44.00  69.00   1.00   12.50    --   72.00  73.00 134.07   25
 74  \w     55.00  97.00   1.00   12.50    --   76.00  64.00 -18.13   42
 75  \w     48.00  73.00   1.00   12.50    --   76.00  73.00 171.60   25
 76  \w     47.00 126.00   1.00   12.50    --   76.00  74.00-170.57   79
 77  \w     48.00  87.00   1.00   12.50    --   80.00  77.00 -58.61   39
 78  \w     49.00  75.00   1.00   12.50    --   80.00  75.00 103.73   26
 79  \w     48.00  91.00   1.00   12.50    --   80.00  77.00-139.43   43
 80  \w     56.00  81.00   1.00   12.50    --   80.00  66.00  45.49   25
 81  \w     68.00 132.00   1.00   25.00    --   84.00  61.00  43.53   64
 82  \w     57.00  83.00   1.00   25.00    --   84.00  68.00 -33.63   26
 83  \w     57.00  84.00   1.00   25.00    --   84.00  71.00   2.45   27
 84  \w    118.00 153.00   1.00   25.00    --   84.00  77.00  82.24   35
 85  \w     52.00  78.00   1.00   25.00    --   84.00  77.00  82.24   26
 86  \w     60.00  95.00   1.00   25.00    --   88.00  70.00 -82.40   35
 87  \w     61.00 107.00   1.00   25.00    --   88.00  69.00-131.56   46
 88  \w     59.00  88.00   1.00   25.00    --   88.00  72.00 108.30   29
 89  \w     56.00  83.00   1.00   25.00    --   88.00  77.00 -82.53   27
 90  \w     63.00  88.00   1.00   25.00    --   88.00  66.00 157.93   25
 91  \w     61.00 127.00   1.00   25.00    --   88.00  68.00  23.70   66
 92  \w     60.00  85.00   1.00   25.00    --   88.00  73.00 -97.33   25
 93  \w     63.00 107.00   1.00   25.00    --   88.00  68.00 -35.79   44
 94  \w     67.00 101.00   1.00   25.00    --   92.00  69.00 -62.90   34
 95  \w     70.00  95.00   1.00   25.00    --   92.00  44.00 -86.93   25
 96  \w     60.00  86.00   1.00   25.00    --   92.00  77.00-179.63   26
 97  \w     66.00  92.00   1.00   25.00    --   92.00  67.00 -10.92   26
 98  \w     69.00 133.00   1.00   25.00    --   92.00  62.00 178.48   64
 99  \w    110.00 171.00   1.00   25.00    --  100.00  75.00  63.61   61
100  \w     70.00  95.00   1.00   25.00    --  100.00  75.00  63.61   25
101  \w     78.00 128.00   1.00   25.00    --  100.00  56.00 164.82   50
102  \w     77.00 146.00   1.00   25.00    --  100.00  45.00 -61.76   69
103  \w     72.00 114.00   1.00   25.00    --  100.00  72.00  -1.46   42
104  \w     83.00 166.00   1.00   25.00    --  108.00  64.00-120.00   83
105  \w     48.00 110.00   1.00   25.00    --  108.00-111.00-180.00   62
106  \w     77.00 102.00   1.00   25.00    --  108.00  77.00 150.00   25
107  \w     46.00 132.00   1.00   25.00    --  108.00 -64.00-120.00   86
108  \w     83.00 176.00   1.00   25.00    --  108.00  64.00  30.00   93
109  \w     84.00 112.00   1.00   25.00    --  108.00  64.00 -60.00   28
110  \w     83.00 176.00   1.00   25.00    --  108.00  64.00 -90.00   93
111  \w     76.00 178.00   1.00   25.00    --  108.00  77.00 -30.00  102
112  \w     81.00 111.00   1.00   25.00    --  108.00-111.00  90.00   30
113  \w     38.00  68.00   1.00   25.00    --  108.00-111.00  90.00   30
114  \w    110.00 170.00   1.00   25.00    --  108.00  77.00  90.00   60
115  \w     77.00 104.00   1.00   25.00    --  108.00  77.00  90.00   27
116  \w     77.00 102.00   1.00   25.00    --  108.00  77.00  60.00   25
117  \w     76.00 102.00   1.00   25.00    --  108.00  77.00-150.00   26
118  \w     80.00 157.00   1.00   25.00    --  108.00  77.00   0.00   77
119  \w    133.00 173.00   1.00   25.00    --  108.00  77.00 120.00   40
120  \w     76.00 103.00   1.00   25.00    --  108.00  77.00 120.00   27
121  \w     78.00 167.00   1.00   25.00    --  108.00  77.00 -60.00   89
122  \w     61.00 110.00   1.00   25.00    --  108.00-111.00-120.00   49
123  \w    124.00 154.00   1.00   25.00    --  108.00  77.00-180.00   30
124  \w     76.00 102.00   1.00   25.00    --  108.00  77.00-180.00   26
125  \w     83.00 120.00   1.00   25.00    --  108.00  64.00  90.00   37
126  \w     76.00 102.00   1.00   25.00    --  108.00  77.00-120.00   26
127  \w     76.00 102.00   1.00   25.00    --  108.00  77.00 -90.00   26
128  \w     84.00 175.00   1.00   25.00    --  108.00  64.00-150.00   91
129  \w     35.00  98.00   1.00   25.00    --  108.00 -92.00  30.00   63
130  \w     76.00 102.00   1.00   25.00    --  108.00  77.00  30.00   26
131  \w     83.00 175.00   1.00   25.00    --  108.00  64.00 120.00   92
132  \w    142.00 169.00   1.00   25.00    --  108.00 111.00 -60.00   27
133  \w    131.00 169.00   1.00   25.00    --  108.00 111.00-150.00   38
134  \w     36.00 104.00   1.00   25.00    --  108.00 -92.00-120.00   68
135  \w     35.00  81.00   1.00   25.00    --  108.00 -92.00 120.00   46
136  \w     72.00 109.00   1.00   25.00    --  108.00-111.00   0.00   37
137  \w    131.00 165.00   1.00   25.00    --  108.00  64.00  60.00   34
138  \w     83.00 130.00   1.00   25.00    --  108.00  64.00  60.00   47
139  \w     86.00 113.00   1.00   25.00    --  108.00  64.00   0.00   27
140  \w     84.00 178.00   1.00   25.00    --  108.00  74.00 160.04   94
;
_diffrn_measurement_device 'four-circle diffractometer'
_diffrn_measurement_device_type 'Agilent SuperNova, Dual, Cu at home/near, Eos'
_diffrn_measurement_method '\w scans'
_diffrn_measurement_specimen_support 'polyimid foil'
_diffrn_orient_matrix_type 'CrysAlisPro convention (1999,Acta A55,543-557)'
_diffrn_orient_matrix_UB_11 0.0851504000
_diffrn_orient_matrix_UB_12 -0.0019593000
_diffrn_orient_matrix_UB_13 0.0533800000
_diffrn_orient_matrix_UB_21 -0.0036200000
_diffrn_orient_matrix_UB_22 -0.0944730000
_diffrn_orient_matrix_UB_23 0.0353901000
_diffrn_orient_matrix_UB_31 0.0739661000
_diffrn_orient_matrix_UB_32 -0.0479260000
_diffrn_orient_matrix_UB_33 -0.0784304000
_diffrn_radiation_collimation 'focusing mirrors'
_diffrn_radiation_monochromator mirror
_diffrn_radiation_probe x-ray
_diffrn_radiation_type 'Cu K\a'
_diffrn_radiation_wavelength 1.54184
_diffrn_radiation_xray_symbol K-L~2,3~
_diffrn_reflns_av_R_equivalents 0.0745
_diffrn_reflns_av_unetI/netI 0.0475
_diffrn_reflns_Laue_measured_fraction_full 1.000
_diffrn_reflns_Laue_measured_fraction_max 0.980
_diffrn_reflns_limit_h_max 17
_diffrn_reflns_limit_h_min -17
_diffrn_reflns_limit_k_max 18
_diffrn_reflns_limit_k_min -18
_diffrn_reflns_limit_l_max 18
_diffrn_reflns_limit_l_min -18
_diffrn_reflns_number 81309
_diffrn_reflns_point_group_measured_fraction_full 1.000
_diffrn_reflns_point_group_measured_fraction_max 0.980
_diffrn_reflns_theta_full 67.684
_diffrn_reflns_theta_max 70.975
_diffrn_reflns_theta_min 2.904
_diffrn_source 'microfocus X-Ray tube'
_diffrn_source_type 'Agilent SuperNova (Cu) X-ray Source'
_exptl_absorpt_coefficient_mu 2.320
_exptl_absorpt_correction_T_max 0.994
_exptl_absorpt_correction_T_min 0.773
_exptl_absorpt_correction_type gaussian
_exptl_absorpt_process_details
;
CrysAlisPro 1.171.41.93a (Rigaku Oxford Diffraction, 2020)
Numerical absorption correction based on gaussian integration over
a multifaceted crystal model
Empirical absorption correction using spherical harmonics,
implemented in SCALE3 ABSPACK scaling algorithm.
;
_exptl_crystal_colour 'dark red'
_exptl_crystal_density_diffrn 1.142
_exptl_crystal_description irregular
_exptl_crystal_F_000 1186
_exptl_crystal_size_max 0.203
_exptl_crystal_size_mid 0.103
_exptl_crystal_size_min 0.083
_platon_squeeze_details 'see: P. v. d. Sluis, A. L. Spek,  Acta Cryst. 1990, A46, 194.'
_refine_diff_density_max 0.598
_refine_diff_density_min -0.501
_refine_diff_density_rms 0.049
_refine_ls_extinction_method none
_refine_ls_goodness_of_fit_ref 1.030
_refine_ls_hydrogen_treatment mixed
_refine_ls_matrix_type full
_refine_ls_number_parameters 669
_refine_ls_number_reflns 12018
_refine_ls_number_restraints 51
_refine_ls_restrained_S_all 1.032
_refine_ls_R_factor_all 0.1015
_refine_ls_R_factor_gt 0.0627
_refine_ls_shift/su_max 0.001
_refine_ls_shift/su_mean 0.000
_refine_ls_structure_factor_coef Fsqd
_refine_ls_weighting_details 'w=1/[\s^2^(Fo^2^)+(0.0972P)^2^+1.0263P] where P=(Fo^2^+2Fc^2^)/3'
_refine_ls_weighting_scheme calc
_refine_ls_wR_factor_gt 0.1646
_refine_ls_wR_factor_ref 0.1889
_reflns_Friedel_coverage 0.000
_reflns_number_gt 7843
_reflns_number_total 12018
_reflns_threshold_expression 'I > 2\s(I)'
_cod_data_source_file cs1c00978_si_005.cif
_cod_data_source_block ro_jd1_sq
_cod_original_cell_volume 3170.96(19)
_cod_database_code 4518621
_audit_block_refno 3706
_audit_block_usercomment 'JSD_031 irregular dark red'
_shelx_space_group_comment
;
The symmetry employed for this shelxl refinement is uniquely defined
by the following loop, which should always be used as a source of
symmetry information in preference to the above space-group names.
They are only intended as comments.
;
_reflns_odcompleteness_completeness 99.98
_reflns_odcompleteness_iscentric 1
_reflns_odcompleteness_theta 66.97
_shelxl_version_number 2018/3
_olex2_refinement_description
;
1. Fixed Uiso
 At 1.2 times of:
  All C(H) groups, All C(H,H) groups
 At 1.5 times of:
  All C(H,H,H) groups
2. Shared sites
{N4A, C17B}
{N4B, C17A}
3. Restrained distances
 C11-H11 \\sim C12-H12
 with sigma of 0.02
 C43-H43 \\sim C45-H45
 with sigma of 0.02
4. Uiso/Uaniso restraints and constraints
Uanis(N4A) = Uanis(C17B)
Uanis(N4B) = Uanis(C17A)
5. Rigid body (RIGU) restrains
 N6, C53, C54, C55, C56
 with sigma for 1-2 distances of 0.004 and sigma for 1-3 distances of 0.004
 C7, C8, C9
 with sigma for 1-2 distances of 0.004 and sigma for 1-3 distances of 0.004
 C14, C15, C16
 with sigma for 1-2 distances of 0.004 and sigma for 1-3 distances of 0.004
6. Same fragment restrains
{C7, C8, C9} sigma for 1-2: 0.02, 1-3: 0.04
as in
{C14, C15, C16}
{N5, C48, C49, C50, C51} sigma for 1-2: 0.02, 1-3: 0.04
as in
{N6, C53, C54, C55, C56}
7. Others
 Sof(N4B)=Sof(C17B)=Sof(H17B)=1-FVAR(1)
 Sof(N4A)=Sof(C17A)=Sof(H17A)=FVAR(1)
8.a Ternary CH refined with riding coordinates:
 C7(H7), C14(H14), C23(H23), C30(H30), C35(H35), C37(H37), C40(H40)
8.b Secondary CH2 refined with riding coordinates:
 C34(H34A,H34B), C36(H36A,H36B), C38(H38A,H38B), C39(H39A,H39B), C41(H41A,
 H41B), C42(H42A,H42B), C48(H48A,H48B), C50(H50A,H50B), C53(H53A,H53B),
 C55(H55A,H55B), C82(H82A,H82B), C83(H83A,H83B), C84(H84A,H84B)
8.c Aromatic/amide H refined with riding coordinates:
 C10(H10), C26(H26), C27(H27), C28(H28), C17A(H17A), C17B(H17B)
8.d Idealised Me refined as rotating group:
 C4(H4A,H4B,H4C), C8(H8A,H8B,H8C), C9(H9A,H9B,H9C), C15(H15A,H15B,H15C),
 C16(H16A,H16B,H16C), C20(H20A,H20B,H20C), C24(H24A,H24B,H24C), C25(H25A,H25B,
 H25C), C31(H31A,H31B,H31C), C32(H32A,H32B,H32C), C49(H49A,H49B,H49C), C51(H51A,
 H51B,H51C), C54(H54A,H54B,H54C), C56(H56A,H56B,H56C), C81(H81A,H81B,H81C),
 C85(H85A,H85B,H85C)
;
_platon_squeeze_void_probe_radius 1.20
_oxdiff_exptl_absorpt_empirical_details
;
Empirical correction (ABSPACK) includes:
- Absorption correction using spherical harmonics
- Frame scaling
- Detector area scaling
;
_oxdiff_exptl_absorpt_empirical_full_max 2.276
_oxdiff_exptl_absorpt_empirical_full_min 0.723
_cell_oxdiff_length_a 14.3281(6)
_cell_oxdiff_length_b 15.1547(5)
_cell_oxdiff_length_c 15.3273(4)
_cell_oxdiff_angle_alpha 89.690(2)
_cell_oxdiff_angle_beta 83.236(3)
_cell_oxdiff_angle_gamma 73.710(3)
_cell_oxdiff_volume 3170.96(19)
_cell_oxdiff_measurement_reflns_used 12266

loop_
_symmetry_equiv_pos_as_xyz
'x, y, z'
'-x, -y, -z'

loop_
_atom_site_label
_atom_site_type_symbol
_atom_site_fract_x
_atom_site_fract_y
_atom_site_fract_z
_atom_site_U_iso_or_equiv
_atom_site_adp_type
_atom_site_occupancy
_atom_site_site_symmetry_order
_atom_site_calc_flag
_atom_site_refinement_flags_posn
_atom_site_refinement_flags_adp
_atom_site_refinement_flags_occupancy
_atom_site_disorder_assembly
_atom_site_disorder_group
Fe1 Fe 0.37888(4) 0.26342(3) 0.72805(3) 0.04714(16) Uani 1 1 d . . . . .
Na Na 0.43055(13) -0.02791(10) 0.63641(9) 0.0738(4) Uani 1 1 d . . . . .
O2 O 0.5023(2) 0.13245(15) 0.46494(14) 0.0615(6) Uani 1 1 d . . . . .
O7 O 0.2671(2) -0.0003(2) 0.6437(2) 0.0866(9) Uani 1 1 d . . . . .
N1 N 0.4698(2) 0.17710(17) 0.79564(16) 0.0553(7) Uani 1 1 d . . . . .
N2 N 0.2965(2) 0.38292(17) 0.70153(16) 0.0494(6) Uani 1 1 d . . . . .
N3 N 0.4443(2) 0.33985(16) 0.77246(15) 0.0452(6) Uani 1 1 d . . . . .
C1 C 0.5400(2) 0.4528(2) 0.83836(18) 0.0440(7) Uani 1 1 d . . . . .
C2 C 0.5174(3) 0.3063(2) 0.8246(2) 0.0505(8) Uani 1 1 d . . . . .
C3 C 0.5301(3) 0.2115(2) 0.8386(2) 0.0551(9) Uani 1 1 d . . . . .
C4 C 0.5994(3) 0.1615(3) 0.9000(3) 0.0758(12) Uani 1 1 d . . . . .
H4A H 0.577134 0.186907 0.958470 0.114 Uiso 1 1 calc R U . . .
H4B H 0.663486 0.167966 0.881753 0.114 Uiso 1 1 calc R U . . .
H4C H 0.601968 0.097503 0.899078 0.114 Uiso 1 1 calc R U . . .
C5 C 0.4824(3) 0.0800(2) 0.7985(2) 0.0672(11) Uani 1 1 d . . . . .
C6 C 0.4127(4) 0.0469(2) 0.8523(2) 0.0793(14) Uani 1 1 d . . . . .
C7 C 0.3340(4) 0.1091(3) 0.9169(2) 0.0818(14) Uani 1 1 d D . . . .
H7 H 0.322223 0.171831 0.895556 0.098 Uiso 1 1 calc R U . . .
C8 C 0.2352(4) 0.0854(4) 0.9258(3) 0.1125(19) Uani 1 1 d D . . . .
H8A H 0.215513 0.081510 0.868561 0.169 Uiso 1 1 calc R U . . .
H8B H 0.186269 0.132488 0.960698 0.169 Uiso 1 1 calc R U . . .
H8C H 0.242379 0.027394 0.953805 0.169 Uiso 1 1 calc R U . . .
C9 C 0.3705(4) 0.1084(3) 1.0070(2) 0.0906(15) Uani 1 1 d D . . . .
H9A H 0.386410 0.046936 1.028288 0.136 Uiso 1 1 calc R U . . .
H9B H 0.320204 0.148023 1.047560 0.136 Uiso 1 1 calc R U . . .
H9C H 0.427851 0.129946 1.001710 0.136 Uiso 1 1 calc R U . . .
C10 C 0.4225(5) -0.0477(3) 0.8494(3) 0.108(2) Uani 1 1 d . . . . .
H10 H 0.376293 -0.070040 0.883268 0.130 Uiso 1 1 calc R U . . .
C11 C 0.4972(6) -0.1079(3) 0.7989(4) 0.123(3) Uani 1 1 d D . . . .
H11 H 0.496(4) -0.172(3) 0.797(4) 0.147 Uiso 1 1 d D U . . .
C12 C 0.5678(5) -0.0764(3) 0.7499(3) 0.104(2) Uani 1 1 d D . . . .
H12 H 0.631(3) -0.106(4) 0.718(4) 0.125 Uiso 1 1 d D U . . .
C13 C 0.5620(4) 0.0194(3) 0.7466(3) 0.0810(14) Uani 1 1 d . . . . .
C14 C 0.6406(4) 0.0494(3) 0.6921(3) 0.0967(16) Uani 1 1 d D . . . .
H14 H 0.621064 0.116761 0.692358 0.116 Uiso 1 1 calc R U . . .
C15 C 0.6594(4) 0.0139(3) 0.5958(3) 0.0994(16) Uani 1 1 d D . . . .
H15A H 0.685407 -0.051880 0.593735 0.149 Uiso 1 1 calc R U . . .
H15B H 0.705538 0.040688 0.563253 0.149 Uiso 1 1 calc R U . . .
H15C H 0.598976 0.030635 0.570293 0.149 Uiso 1 1 calc R U . . .
C16 C 0.7417(5) 0.0160(6) 0.7293(5) 0.185(4) Uani 1 1 d D . . . .
H16A H 0.732375 0.028407 0.791582 0.277 Uiso 1 1 calc R U . . .
H16B H 0.785654 0.048119 0.701398 0.277 Uiso 1 1 calc R U . . .
H16C H 0.769095 -0.048879 0.717752 0.277 Uiso 1 1 calc R U . . .
C18 C 0.4134(3) 0.4335(2) 0.76135(19) 0.0500(8) Uani 1 1 d . . . . .
C19 C 0.3290(3) 0.4566(2) 0.71904(19) 0.0517(8) Uani 1 1 d . . . . .
C20 C 0.2780(3) 0.5543(2) 0.6995(2) 0.0707(11) Uani 1 1 d . . . . .
H20A H 0.316927 0.575469 0.653252 0.106 Uiso 1 1 calc R U . . .
H20B H 0.269280 0.592436 0.751368 0.106 Uiso 1 1 calc R U . . .
H20C H 0.215243 0.557479 0.681523 0.106 Uiso 1 1 calc R U . . .
C21 C 0.1991(3) 0.4030(2) 0.6767(2) 0.0524(8) Uani 1 1 d . . . . .
C22 C 0.1198(3) 0.4262(3) 0.7431(2) 0.0655(10) Uani 1 1 d . . . . .
C23 C 0.1320(3) 0.4347(3) 0.8399(2) 0.0776(12) Uani 1 1 d . . . . .
H23 H 0.202284 0.417436 0.845030 0.093 Uiso 1 1 calc R U . . .
C24 C 0.0869(4) 0.3706(4) 0.8965(3) 0.0927(15) Uani 1 1 d . . . . .
H24A H 0.017516 0.387484 0.894024 0.139 Uiso 1 1 calc R U . . .
H24B H 0.099382 0.375498 0.956159 0.139 Uiso 1 1 calc R U . . .
H24C H 0.115501 0.308363 0.874799 0.139 Uiso 1 1 calc R U . . .
C25 C 0.0881(4) 0.5344(4) 0.8734(3) 0.0943(15) Uani 1 1 d . . . . .
H25A H 0.019903 0.554204 0.865681 0.142 Uiso 1 1 calc R U . . .
H25B H 0.121770 0.572996 0.840827 0.142 Uiso 1 1 calc R U . . .
H25C H 0.095190 0.538544 0.934592 0.142 Uiso 1 1 calc R U . . .
C26 C 0.0254(3) 0.4458(3) 0.7196(2) 0.0731(11) Uani 1 1 d . . . . .
H26 H -0.028171 0.461701 0.762832 0.088 Uiso 1 1 calc R U . . .
C27 C 0.0106(3) 0.4416(3) 0.6319(2) 0.0693(10) Uani 1 1 d . . . . .
H27 H -0.052777 0.454256 0.616809 0.083 Uiso 1 1 calc R U . . .
C28 C 0.0889(3) 0.4190(2) 0.5675(2) 0.0626(10) Uani 1 1 d . . . . .
H28 H 0.077697 0.416935 0.509051 0.075 Uiso 1 1 calc R U . . .
C29 C 0.1842(3) 0.3990(2) 0.5874(2) 0.0532(8) Uani 1 1 d . . . . .
C30 C 0.2690(3) 0.3779(2) 0.5147(2) 0.0572(9) Uani 1 1 d . . . . .
H30 H 0.328502 0.347957 0.541173 0.069 Uiso 1 1 calc R U . . .
C31 C 0.2584(3) 0.3115(3) 0.4436(2) 0.0709(11) Uani 1 1 d . . . . .
H31A H 0.245670 0.258139 0.470750 0.106 Uiso 1 1 calc R U . . .
H31B H 0.317927 0.293142 0.403823 0.106 Uiso 1 1 calc R U . . .
H31C H 0.205072 0.341623 0.411676 0.106 Uiso 1 1 calc R U . . .
C32 C 0.2835(3) 0.4659(3) 0.4718(3) 0.0746(11) Uani 1 1 d . . . . .
H32A H 0.225656 0.497625 0.446351 0.112 Uiso 1 1 calc R U . . .
H32B H 0.338475 0.449972 0.426832 0.112 Uiso 1 1 calc R U . . .
H32C H 0.295479 0.505139 0.515651 0.112 Uiso 1 1 calc R U . . .
C33 C 0.6031(2) 0.5122(2) 0.86396(18) 0.0444(7) Uani 1 1 d . . . . .
C34 C 0.5436(3) 0.6136(2) 0.8806(2) 0.0514(8) Uani 1 1 d . . . . .
H34A H 0.512348 0.636619 0.829021 0.062 Uiso 1 1 calc R U . . .
H34B H 0.492674 0.618198 0.929499 0.062 Uiso 1 1 calc R U . . .
C35 C 0.6101(3) 0.6718(3) 0.9014(2) 0.0623(10) Uani 1 1 d . . . . .
H35 H 0.570971 0.736005 0.911846 0.075 Uiso 1 1 calc R U . . .
C36 C 0.6584(3) 0.6368(3) 0.9834(2) 0.0648(10) Uani 1 1 d . . . . .
H36A H 0.701100 0.673388 0.996293 0.078 Uiso 1 1 calc R U . . .
H36B H 0.608690 0.642132 1.033380 0.078 Uiso 1 1 calc R U . . .
C37 C 0.7175(3) 0.5367(3) 0.9674(2) 0.0654(10) Uani 1 1 d . . . . .
H37 H 0.747726 0.513887 1.020318 0.079 Uiso 1 1 calc R U . . .
C38 C 0.6514(3) 0.4787(2) 0.9466(2) 0.0543(8) Uani 1 1 d . . . . .
H38A H 0.601245 0.482329 0.995850 0.065 Uiso 1 1 calc R U . . .
H38B H 0.689779 0.414893 0.937630 0.065 Uiso 1 1 calc R U . . .
C39 C 0.6836(3) 0.5070(3) 0.7868(2) 0.0565(9) Uani 1 1 d . . . . .
H39A H 0.722508 0.443645 0.775769 0.068 Uiso 1 1 calc R U . . .
H39B H 0.653834 0.528826 0.734157 0.068 Uiso 1 1 calc R U . . .
C40 C 0.7498(3) 0.5659(3) 0.8079(2) 0.0695(11) Uani 1 1 d . . . . .
H40 H 0.800672 0.562083 0.758253 0.083 Uiso 1 1 calc R U . . .
C41 C 0.6880(3) 0.6658(3) 0.8236(2) 0.0741(12) Uani 1 1 d . . . . .
H41A H 0.729537 0.703996 0.835368 0.089 Uiso 1 1 calc R U . . .
H41B H 0.657159 0.688049 0.771601 0.089 Uiso 1 1 calc R U . . .
C42 C 0.7980(3) 0.5281(4) 0.8900(3) 0.0806(13) Uani 1 1 d . . . . .
H42A H 0.835145 0.464146 0.879657 0.097 Uiso 1 1 calc R U . . .
H42B H 0.842468 0.562662 0.903285 0.097 Uiso 1 1 calc R U . . .
C43 C 0.2733(3) 0.2045(2) 0.7364(2) 0.0592(9) Uani 1 1 d D . . . .
H43 H 0.220(2) 0.210(3) 0.780(2) 0.071 Uiso 1 1 d D U . . .
C44 C 0.2774(3) 0.1497(2) 0.6665(2) 0.0578(9) Uani 1 1 d . . . . .
C45 C 0.3567(3) 0.1476(2) 0.5959(2) 0.0560(9) Uani 1 1 d D . . . .
H45 H 0.356(3) 0.111(2) 0.546(2) 0.067 Uiso 1 1 d D U . . .
C46 C 0.4195(3) 0.1983(2) 0.6044(2) 0.0517(8) Uani 1 1 d . . . . .
C47 C 0.4891(3) 0.1942(2) 0.5239(2) 0.0520(8) Uani 1 1 d . . . . .
N5 N 0.5434(2) 0.25497(18) 0.50974(17) 0.0551(7) Uani 1 1 d D . . . .
C48 C 0.6087(3) 0.2464(3) 0.4277(2) 0.0641(10) Uani 1 1 d D . . . .
H48A H 0.640941 0.181800 0.414239 0.077 Uiso 1 1 calc R U . . .
H48B H 0.658831 0.276390 0.435441 0.077 Uiso 1 1 calc R U . . .
C49 C 0.5558(3) 0.2881(3) 0.3514(2) 0.0739(11) Uani 1 1 d D . . . .
H49A H 0.601712 0.279681 0.299062 0.111 Uiso 1 1 calc R U . . .
H49B H 0.525880 0.352616 0.363295 0.111 Uiso 1 1 calc R U . . .
H49C H 0.506232 0.258529 0.343196 0.111 Uiso 1 1 calc R U . . .
C50 C 0.5320(3) 0.3367(2) 0.5649(2) 0.0577(9) Uani 1 1 d D . . . .
H50A H 0.473795 0.345875 0.607044 0.069 Uiso 1 1 calc R U . . .
H50B H 0.522973 0.390208 0.528319 0.069 Uiso 1 1 calc R U . . .
C51 C 0.6207(3) 0.3284(3) 0.6141(2) 0.0715(11) Uani 1 1 d D . . . .
H51A H 0.678052 0.321626 0.572594 0.107 Uiso 1 1 calc R U . . .
H51B H 0.629794 0.275590 0.650494 0.107 Uiso 1 1 calc R U . . .
H51C H 0.609946 0.382715 0.650251 0.107 Uiso 1 1 calc R U . . .
C52 C 0.2201(4) 0.0826(3) 0.6605(2) 0.0714(11) Uani 1 1 d . . . . .
N6 N 0.1220(3) 0.1062(3) 0.6747(3) 0.0917(11) Uani 1 1 d D . . . .
C53 C 0.0609(4) 0.2007(4) 0.6740(4) 0.1030(16) Uani 1 1 d D . . . .
H53A H 0.027339 0.208247 0.621854 0.124 Uiso 1 1 calc R U . . .
H53B H 0.103017 0.241145 0.669391 0.124 Uiso 1 1 calc R U . . .
C54 C -0.0146(6) 0.2310(5) 0.7535(7) 0.192(4) Uani 1 1 d D . . . .
H54A H -0.045216 0.295900 0.751602 0.288 Uiso 1 1 calc R U . . .
H54B H 0.016799 0.217790 0.805928 0.288 Uiso 1 1 calc R U . . .
H54C H -0.063246 0.198510 0.753379 0.288 Uiso 1 1 calc R U . . .
C55 C 0.0738(5) 0.0315(5) 0.6752(6) 0.161(3) Uani 1 1 d D . . . .
H55A H 0.012796 0.047753 0.714209 0.193 Uiso 1 1 calc R U . . .
H55B H 0.116109 -0.025233 0.694500 0.193 Uiso 1 1 calc R U . . .
C56 C 0.0539(9) 0.0199(8) 0.5770(8) 0.278(6) Uani 1 1 d D . . . .
H56A H 0.115210 -0.003358 0.540405 0.417 Uiso 1 1 calc R U . . .
H56B H 0.019132 0.078415 0.556379 0.417 Uiso 1 1 calc R U . . .
H56C H 0.015435 -0.022507 0.574630 0.417 Uiso 1 1 calc R U . . .
N4A N 0.4635(2) 0.48935(19) 0.79217(17) 0.0491(8) Uani 0.51(3) 1 d . . P A 1
C17A C 0.5658(2) 0.36133(19) 0.85711(17) 0.0468(8) Uani 0.51(3) 1 d . . P A 1
H17A H 0.615707 0.337362 0.891615 0.056 Uiso 0.51(3) 1 calc R U P A 1
N4B N 0.5658(2) 0.36133(19) 0.85711(17) 0.0468(8) Uani 0.49(3) 1 d . . P A 2
C17B C 0.4635(2) 0.48935(19) 0.79217(17) 0.0491(8) Uani 0.49(3) 1 d . . P A 2
H17B H 0.445175 0.551983 0.781539 0.059 Uiso 0.49(3) 1 calc R U P A 2
C81 C 1.1135(5) 0.7248(5) 0.5439(5) 0.157(3) Uani 1 1 d . . . . .
H81A H 1.169046 0.704462 0.575896 0.236 Uiso 1 1 calc R U . . .
H81B H 1.102345 0.789027 0.532244 0.236 Uiso 1 1 calc R U . . .
H81C H 1.125825 0.690335 0.489404 0.236 Uiso 1 1 calc R U . . .
C82 C 1.0250(5) 0.7104(5) 0.5974(5) 0.130(2) Uani 1 1 d . . . . .
H82A H 0.967959 0.736328 0.567288 0.156 Uiso 1 1 calc R U . . .
H82B H 1.032931 0.644869 0.602134 0.156 Uiso 1 1 calc R U . . .
C83 C 1.0078(5) 0.7530(4) 0.6870(5) 0.123(2) Uani 1 1 d . . . . .
H83A H 1.065687 0.727326 0.716064 0.148 Uiso 1 1 calc R U . . .
H83B H 1.000417 0.818365 0.681418 0.148 Uiso 1 1 calc R U . . .
C84 C 0.9224(5) 0.7414(5) 0.7437(5) 0.131(2) Uani 1 1 d . . . . .
H84A H 0.928499 0.676215 0.748562 0.157 Uiso 1 1 calc R U . . .
H84B H 0.863885 0.769142 0.716237 0.157 Uiso 1 1 calc R U . . .
C85 C 0.9104(5) 0.7844(5) 0.8365(5) 0.148(3) Uani 1 1 d . . . . .
H85A H 0.853520 0.774606 0.870261 0.222 Uiso 1 1 calc R U . . .
H85B H 0.902751 0.849220 0.832349 0.222 Uiso 1 1 calc R U . . .
H85C H 0.967351 0.756224 0.864706 0.222 Uiso 1 1 calc R U . . .

loop_
_atom_site_aniso_label
_atom_site_aniso_U_11
_atom_site_aniso_U_22
_atom_site_aniso_U_33
_atom_site_aniso_U_23
_atom_site_aniso_U_13
_atom_site_aniso_U_12
Fe1 0.0742(4) 0.0411(3) 0.0312(3) 0.00125(19) -0.0145(2) -0.0212(2)
Na 0.1188(13) 0.0554(8) 0.0506(8) -0.0079(6) -0.0058(8) -0.0320(8)
O2 0.0967(19) 0.0513(13) 0.0430(12) -0.0066(10) -0.0076(12) -0.0315(13)
O7 0.117(2) 0.0695(19) 0.085(2) -0.0156(15) 0.0065(18) -0.0525(18)
N1 0.094(2) 0.0393(14) 0.0375(14) -0.0012(11) -0.0196(14) -0.0213(14)
N2 0.0671(18) 0.0495(15) 0.0332(13) -0.0004(11) -0.0119(13) -0.0167(13)
N3 0.0648(17) 0.0408(13) 0.0334(13) -0.0015(10) -0.0131(12) -0.0177(12)
C1 0.063(2) 0.0432(16) 0.0282(14) 0.0008(12) -0.0080(14) -0.0178(15)
C2 0.068(2) 0.0486(18) 0.0346(16) -0.0057(13) -0.0110(15) -0.0142(16)
C3 0.080(2) 0.0460(18) 0.0403(17) -0.0026(14) -0.0224(17) -0.0131(17)
C4 0.115(3) 0.058(2) 0.057(2) -0.0004(17) -0.041(2) -0.016(2)
C5 0.123(3) 0.0401(17) 0.0456(19) 0.0031(15) -0.041(2) -0.022(2)
C6 0.161(4) 0.0471(19) 0.046(2) 0.0080(17) -0.041(3) -0.044(2)
C7 0.157(4) 0.069(2) 0.044(2) 0.0164(18) -0.029(2) -0.064(3)
C8 0.186(5) 0.119(4) 0.074(3) 0.026(3) -0.027(3) -0.107(4)
C9 0.177(5) 0.068(3) 0.045(2) 0.0146(18) -0.033(3) -0.058(3)
C10 0.240(7) 0.058(3) 0.053(2) 0.014(2) -0.062(3) -0.068(4)
C11 0.272(9) 0.050(3) 0.063(3) 0.009(2) -0.073(4) -0.051(4)
C12 0.181(6) 0.054(3) 0.069(3) -0.014(2) -0.062(4) -0.001(3)
C13 0.128(4) 0.048(2) 0.062(2) -0.0099(19) -0.046(3) -0.004(2)
C14 0.105(4) 0.078(3) 0.095(4) -0.040(3) -0.031(3) 0.002(3)
C15 0.128(4) 0.074(3) 0.085(3) -0.022(2) -0.038(3) 0.002(3)
C16 0.125(5) 0.257(9) 0.135(6) -0.111(6) -0.058(5) 0.025(5)
C18 0.081(2) 0.0399(16) 0.0310(15) -0.0009(12) -0.0078(16) -0.0199(16)
C19 0.081(2) 0.0422(16) 0.0334(16) -0.0015(13) -0.0139(16) -0.0173(16)
C20 0.108(3) 0.0452(19) 0.059(2) 0.0047(16) -0.023(2) -0.015(2)
C21 0.068(2) 0.0547(19) 0.0345(16) 0.0034(14) -0.0139(16) -0.0144(16)
C22 0.071(3) 0.082(3) 0.0404(19) -0.0006(17) -0.0171(19) -0.012(2)
C23 0.064(2) 0.123(4) 0.0368(19) -0.003(2) -0.0120(18) -0.011(2)
C24 0.090(3) 0.132(4) 0.039(2) 0.009(2) -0.005(2) -0.003(3)
C25 0.091(3) 0.134(4) 0.052(2) -0.029(3) -0.016(2) -0.019(3)
C26 0.069(3) 0.097(3) 0.047(2) 0.000(2) -0.0115(19) -0.011(2)
C27 0.071(3) 0.085(3) 0.052(2) 0.0055(19) -0.024(2) -0.015(2)
C28 0.084(3) 0.064(2) 0.0404(19) 0.0033(16) -0.023(2) -0.0158(19)
C29 0.078(2) 0.0491(18) 0.0351(16) 0.0037(13) -0.0175(17) -0.0172(17)
C30 0.081(2) 0.058(2) 0.0340(17) 0.0074(14) -0.0177(17) -0.0190(18)
C31 0.100(3) 0.079(3) 0.0369(18) -0.0034(17) -0.017(2) -0.026(2)
C32 0.103(3) 0.072(2) 0.052(2) 0.0201(19) -0.017(2) -0.028(2)
C33 0.060(2) 0.0486(17) 0.0294(14) 0.0013(12) -0.0105(14) -0.0216(15)
C34 0.072(2) 0.0445(17) 0.0406(17) -0.0016(13) -0.0114(16) -0.0183(16)
C35 0.095(3) 0.057(2) 0.0445(19) -0.0006(15) -0.0106(19) -0.036(2)
C36 0.093(3) 0.079(3) 0.0387(18) -0.0083(17) -0.0052(18) -0.051(2)
C37 0.073(3) 0.091(3) 0.0422(19) 0.0012(18) -0.0212(18) -0.034(2)
C38 0.072(2) 0.059(2) 0.0363(17) 0.0056(14) -0.0170(16) -0.0214(17)
C39 0.068(2) 0.067(2) 0.0374(17) -0.0048(15) -0.0027(16) -0.0242(18)
C40 0.074(3) 0.102(3) 0.0420(19) -0.0089(19) 0.0018(18) -0.044(2)
C41 0.110(3) 0.084(3) 0.048(2) -0.0036(19) -0.006(2) -0.061(3)
C42 0.063(3) 0.121(4) 0.066(3) -0.013(2) -0.013(2) -0.037(2)
C43 0.084(3) 0.058(2) 0.0431(19) 0.0057(16) -0.0145(18) -0.030(2)
C44 0.087(3) 0.0531(19) 0.0439(18) 0.0059(15) -0.0154(18) -0.0341(18)
C45 0.087(3) 0.0460(18) 0.0421(18) -0.0026(14) -0.0144(18) -0.0276(18)
C46 0.082(2) 0.0411(16) 0.0374(16) 0.0065(13) -0.0170(16) -0.0223(16)
C47 0.078(2) 0.0441(17) 0.0404(17) 0.0041(14) -0.0160(17) -0.0242(16)
N5 0.081(2) 0.0509(15) 0.0391(14) -0.0021(12) -0.0057(14) -0.0285(15)
C48 0.089(3) 0.064(2) 0.0460(19) -0.0039(16) -0.0005(19) -0.036(2)
C49 0.108(3) 0.078(3) 0.045(2) 0.0059(18) -0.008(2) -0.043(2)
C50 0.090(3) 0.0486(18) 0.0420(18) -0.0055(14) -0.0062(18) -0.0315(18)
C51 0.095(3) 0.077(3) 0.052(2) -0.0133(18) -0.007(2) -0.041(2)
C52 0.102(3) 0.075(3) 0.052(2) -0.0038(19) -0.007(2) -0.048(3)
N6 0.102(3) 0.089(3) 0.102(3) -0.007(2) -0.005(2) -0.058(2)
C53 0.096(4) 0.099(3) 0.122(4) -0.008(3) -0.008(3) -0.041(3)
C54 0.158(7) 0.132(6) 0.273(11) -0.002(6) 0.051(7) -0.051(5)
C55 0.114(5) 0.130(5) 0.255(9) -0.085(6) 0.037(5) -0.085(4)
C56 0.301(14) 0.207(11) 0.392(15) -0.048(11) -0.121(13) -0.145(10)
N4A 0.075(2) 0.0432(16) 0.0340(15) 0.0006(12) -0.0140(14) -0.0218(14)
C17A 0.0614(19) 0.0449(15) 0.0359(15) -0.0026(12) -0.0153(13) -0.0140(14)
N4B 0.0614(19) 0.0449(15) 0.0359(15) -0.0026(12) -0.0153(13) -0.0140(14)
C17B 0.075(2) 0.0432(16) 0.0340(15) 0.0006(12) -0.0140(14) -0.0218(14)
C81 0.105(5) 0.161(7) 0.196(8) 0.061(6) -0.016(5) -0.024(5)
C82 0.137(6) 0.129(5) 0.137(6) -0.004(4) -0.028(5) -0.057(4)
C83 0.110(5) 0.112(4) 0.163(6) 0.021(4) -0.047(4) -0.045(4)
C84 0.125(5) 0.144(6) 0.143(6) -0.012(4) -0.027(5) -0.064(4)
C85 0.134(5) 0.166(7) 0.158(7) -0.042(5) -0.028(5) -0.060(5)

loop_
_atom_type_symbol
_atom_type_description
_atom_type_scat_dispersion_real
_atom_type_scat_dispersion_imag
_atom_type_scat_source
C C 0.0181 0.0091 'International Tables Vol C Tables 4.2.6.8 and 6.1.1.4'
H H 0.0000 0.0000 'International Tables Vol C Tables 4.2.6.8 and 6.1.1.4'
Fe Fe -1.1336 3.1974 'International Tables Vol C Tables 4.2.6.8 and 6.1.1.4'
N N 0.0311 0.0180 'International Tables Vol C Tables 4.2.6.8 and 6.1.1.4'
Na Na 0.1353 0.1239 'International Tables Vol C Tables 4.2.6.8 and 6.1.1.4'
O O 0.0492 0.0322 'International Tables Vol C Tables 4.2.6.8 and 6.1.1.4'

loop_
_exptl_crystal_face_index_h
_exptl_crystal_face_index_k
_exptl_crystal_face_index_l
_exptl_crystal_face_perp_dist
-4 5 6 0.0644
0 -9 -1 0.0306
5 -1 -7 0.0461
1 10 0 0.0906
9 0 0 0.0428
7 3 7 0.0517
-6 6 1 0.0578
4 9 3 0.0859
9 2 3 0.0459
-9 -1 0 0.0397
-3 -5 -9 0.0279
7 -1 7 0.0523
-3 -1 -10 0.0351
7 -4 0 0.0435
-8 -7 -2 0.0425
-8 1 -6 0.0389
-8 2 2 0.0390

loop_
_geom_angle_atom_site_label_1
_geom_angle_atom_site_label_2
_geom_angle_atom_site_label_3
_geom_angle
_geom_angle_site_symmetry_1
_geom_angle_site_symmetry_3
_geom_angle_publ_flag
N1 Fe1 C46 99.89(12) . . ?
N2 Fe1 N1 154.83(10) . . ?
N2 Fe1 C43 94.52(14) . . ?
N2 Fe1 C46 102.34(11) . . ?
N3 Fe1 N1 78.72(11) . . ?
N3 Fe1 N2 79.25(11) . . ?
N3 Fe1 C43 151.92(14) . . ?
N3 Fe1 C46 123.48(13) . . ?
C43 Fe1 N1 99.20(13) . . ?
C43 Fe1 C46 84.56(14) . . ?
O2 Na O7 107.95(12) 2_656 . ?
O2 Na C11 105.54(15) 2_656 . ?
O2 Na C12 98.70(14) 2_656 . ?
O2 Na C13 116.13(14) 2_656 . ?
O2 Na C44 140.99(11) 2_656 . ?
O2 Na C45 121.00(11) 2_656 . ?
O2 Na H45 101.8(7) 2_656 . ?
O2 Na C52 125.57(12) 2_656 . ?
O7 Na C11 109.9(2) . . ?
O7 Na C12 136.66(19) . . ?
O7 Na C13 134.90(14) . . ?
O7 Na C44 51.51(10) . . ?
O7 Na C45 72.50(12) . . ?
O7 Na H45 68.9(8) . . ?
O7 Na C52 22.64(9) . . ?
C11 Na C44 112.60(16) . . ?
C11 Na H45 151.3(7) . . ?
C11 Na C52 112.6(2) . . ?
C12 Na C11 28.1(2) . . ?
C12 Na C13 29.26(13) . . ?
C12 Na C44 118.80(12) . . ?
C12 Na H45 138.1(7) . . ?
C12 Na C52 132.39(16) . . ?
C13 Na C11 50.02(16) . . ?
C13 Na C44 95.06(11) . . ?
C13 Na H45 109.2(7) . . ?
C13 Na C52 118.02(13) . . ?
C44 Na H45 42.9(7) . . ?
C44 Na C52 28.90(10) . . ?
C45 Na C11 130.52(13) . . ?
C45 Na C12 121.17(14) . . ?
C45 Na C13 91.99(11) . . ?
C45 Na C44 29.69(10) . . ?
C45 Na H45 20.8(6) . . ?
C45 Na C52 52.70(12) . . ?
C52 Na H45 55.2(8) . . ?
C47 O2 Na 162.9(3) . 2_656 ?
C52 O7 Na 113.9(3) . . ?
C3 N1 Fe1 117.0(2) . . ?
C3 N1 C5 117.5(3) . . ?
C5 N1 Fe1 125.4(2) . . ?
C19 N2 Fe1 116.3(2) . . ?
C19 N2 C21 116.5(3) . . ?
C21 N2 Fe1 126.6(2) . . ?
C2 N3 Fe1 121.1(2) . . ?
C2 N3 C18 118.3(3) . . ?
C18 N3 Fe1 120.3(2) . . ?
N4A C1 C33 119.9(3) . . ?
N4A C1 C17A 120.8(3) . . ?
C17A C1 C33 119.1(3) . . ?
N4B C1 C33 119.1(3) . . ?
C17B C1 C33 119.9(3) . . ?
C17B C1 N4B 120.8(3) . . ?
N3 C2 C3 110.5(3) . . ?
C17A C2 N3 121.5(3) . . ?
C17A C2 C3 127.9(3) . . ?
N4B C2 N3 121.5(3) . . ?
N4B C2 C3 127.9(3) . . ?
N1 C3 C2 112.7(3) . . ?
N1 C3 C4 126.9(3) . . ?
C2 C3 C4 120.3(3) . . ?
C3 C4 H4A 109.5 . . ?
C3 C4 H4B 109.5 . . ?
C3 C4 H4C 109.5 . . ?
H4A C4 H4B 109.5 . . ?
H4A C4 H4C 109.5 . . ?
H4B C4 H4C 109.5 . . ?
C6 C5 N1 119.1(4) . . ?
C13 C5 N1 119.7(4) . . ?
C13 C5 C6 121.2(4) . . ?
C5 C6 C7 122.1(3) . . ?
C10 C6 C5 118.1(5) . . ?
C10 C6 C7 119.6(4) . . ?
C6 C7 H7 107.4 . . ?
C6 C7 C8 113.9(4) . . ?
C6 C7 C9 110.0(4) . . ?
C8 C7 H7 107.4 . . ?
C9 C7 H7 107.4 . . ?
C9 C7 C8 110.3(4) . . ?
C7 C8 H8A 109.5 . . ?
C7 C8 H8B 109.5 . . ?
C7 C8 H8C 109.5 . . ?
H8A C8 H8B 109.5 . . ?
H8A C8 H8C 109.5 . . ?
H8B C8 H8C 109.5 . . ?
C7 C9 H9A 109.5 . . ?
C7 C9 H9B 109.5 . . ?
C7 C9 H9C 109.5 . . ?
H9A C9 H9B 109.5 . . ?
H9A C9 H9C 109.5 . . ?
H9B C9 H9C 109.5 . . ?
C6 C10 H10 118.9 . . ?
C11 C10 C6 122.2(6) . . ?
C11 C10 H10 118.9 . . ?
Na C11 H11 107(3) . . ?
C10 C11 Na 92.7(3) . . ?
C10 C11 H11 117(4) . . ?
C10 C11 C12 119.7(5) . . ?
C12 C11 Na 68.4(3) . . ?
C12 C11 H11 124(4) . . ?
Na C12 H12 110(3) . . ?
C11 C12 Na 83.5(4) . . ?
C11 C12 H12 134(4) . . ?
C11 C12 C13 121.9(5) . . ?
C13 C12 Na 82.4(3) . . ?
C13 C12 H12 103(4) . . ?
C5 C13 Na 91.0(3) . . ?
C5 C13 C12 116.7(5) . . ?
C5 C13 C14 123.8(4) . . ?
C12 C13 Na 68.3(3) . . ?
C12 C13 C14 119.5(5) . . ?
C14 C13 Na 110.8(3) . . ?
C13 C14 H14 108.2 . . ?
C13 C14 C15 113.9(4) . . ?
C13 C14 C16 112.2(6) . . ?
C15 C14 H14 108.2 . . ?
C15 C14 C16 106.0(4) . . ?
C16 C14 H14 108.2 . . ?
C14 C15 H15A 109.5 . . ?
C14 C15 H15B 109.5 . . ?
C14 C15 H15C 109.5 . . ?
H15A C15 H15B 109.5 . . ?
H15A C15 H15C 109.5 . . ?
H15B C15 H15C 109.5 . . ?
C14 C16 H16A 109.5 . . ?
C14 C16 H16B 109.5 . . ?
C14 C16 H16C 109.5 . . ?
H16A C16 H16B 109.5 . . ?
H16A C16 H16C 109.5 . . ?
H16B C16 H16C 109.5 . . ?
N3 C18 C19 110.4(3) . . ?
N4A C18 N3 120.1(3) . . ?
N4A C18 C19 129.5(3) . . ?
C17B C18 N3 120.1(3) . . ?
C17B C18 C19 129.5(3) . . ?
N2 C19 C18 113.4(3) . . ?
N2 C19 C20 124.4(3) . . ?
C18 C19 C20 122.1(3) . . ?
C19 C20 H20A 109.5 . . ?
C19 C20 H20B 109.5 . . ?
C19 C20 H20C 109.5 . . ?
H20A C20 H20B 109.5 . . ?
H20A C20 H20C 109.5 . . ?
H20B C20 H20C 109.5 . . ?
C22 C21 N2 118.4(3) . . ?
C22 C21 C29 121.0(3) . . ?
C29 C21 N2 120.7(3) . . ?
C21 C22 C23 122.9(3) . . ?
C26 C22 C21 118.7(3) . . ?
C26 C22 C23 118.4(4) . . ?
C22 C23 H23 107.9 . . ?
C22 C23 C24 112.1(4) . . ?
C22 C23 C25 110.4(3) . . ?
C24 C23 H23 107.9 . . ?
C24 C23 C25 110.6(4) . . ?
C25 C23 H23 107.9 . . ?
C23 C24 H24A 109.5 . . ?
C23 C24 H24B 109.5 . . ?
C23 C24 H24C 109.5 . . ?
H24A C24 H24B 109.5 . . ?
H24A C24 H24C 109.5 . . ?
H24B C24 H24C 109.5 . . ?
C23 C25 H25A 109.5 . . ?
C23 C25 H25B 109.5 . . ?
C23 C25 H25C 109.5 . . ?
H25A C25 H25B 109.5 . . ?
H25A C25 H25C 109.5 . . ?
H25B C25 H25C 109.5 . . ?
C22 C26 H26 119.8 . . ?
C27 C26 C22 120.5(4) . . ?
C27 C26 H26 119.8 . . ?
C26 C27 H27 119.9 . . ?
C28 C27 C26 120.3(4) . . ?
C28 C27 H27 119.9 . . ?
C27 C28 H28 119.2 . . ?
C27 C28 C29 121.5(3) . . ?
C29 C28 H28 119.2 . . ?
C21 C29 C30 121.5(3) . . ?
C28 C29 C21 118.1(3) . . ?
C28 C29 C30 120.3(3) . . ?
C29 C30 H30 107.5 . . ?
C29 C30 C31 112.6(3) . . ?
C29 C30 C32 111.8(3) . . ?
C31 C30 H30 107.5 . . ?
C31 C30 C32 109.6(3) . . ?
C32 C30 H30 107.5 . . ?
C30 C31 H31A 109.5 . . ?
C30 C31 H31B 109.5 . . ?
C30 C31 H31C 109.5 . . ?
H31A C31 H31B 109.5 . . ?
H31A C31 H31C 109.5 . . ?
H31B C31 H31C 109.5 . . ?
C30 C32 H32A 109.5 . . ?
C30 C32 H32B 109.5 . . ?
C30 C32 H32C 109.5 . . ?
H32A C32 H32B 109.5 . . ?
H32A C32 H32C 109.5 . . ?
H32B C32 H32C 109.5 . . ?
C1 C33 C34 112.0(3) . . ?
C1 C33 C38 112.2(2) . . ?
C1 C33 C39 107.4(2) . . ?
C38 C33 C34 107.9(2) . . ?
C38 C33 C39 108.9(3) . . ?
C39 C33 C34 108.4(3) . . ?
C33 C34 H34A 109.5 . . ?
C33 C34 H34B 109.5 . . ?
H34A C34 H34B 108.1 . . ?
C35 C34 C33 110.5(3) . . ?
C35 C34 H34A 109.5 . . ?
C35 C34 H34B 109.5 . . ?
C34 C35 H35 109.3 . . ?
C36 C35 C34 109.8(3) . . ?
C36 C35 H35 109.3 . . ?
C41 C35 C34 109.1(3) . . ?
C41 C35 H35 109.3 . . ?
C41 C35 C36 109.9(3) . . ?
C35 C36 H36A 109.9 . . ?
C35 C36 H36B 109.9 . . ?
H36A C36 H36B 108.3 . . ?
C37 C36 C35 109.1(3) . . ?
C37 C36 H36A 109.9 . . ?
C37 C36 H36B 109.9 . . ?
C36 C37 H37 109.2 . . ?
C36 C37 C38 110.4(3) . . ?
C36 C37 C42 110.1(3) . . ?
C38 C37 H37 109.2 . . ?
C38 C37 C42 108.8(3) . . ?
C42 C37 H37 109.2 . . ?
C33 C38 H38A 109.5 . . ?
C33 C38 H38B 109.5 . . ?
C37 C38 C33 110.6(3) . . ?
C37 C38 H38A 109.5 . . ?
C37 C38 H38B 109.5 . . ?
H38A C38 H38B 108.1 . . ?
C33 C39 H39A 109.6 . . ?
C33 C39 H39B 109.6 . . ?
H39A C39 H39B 108.1 . . ?
C40 C39 C33 110.2(3) . . ?
C40 C39 H39A 109.6 . . ?
C40 C39 H39B 109.6 . . ?
C39 C40 H40 109.4 . . ?
C39 C40 C42 108.4(3) . . ?
C41 C40 C39 109.1(3) . . ?
C41 C40 H40 109.4 . . ?
C41 C40 C42 111.0(3) . . ?
C42 C40 H40 109.4 . . ?
C35 C41 C40 109.4(3) . . ?
C35 C41 H41A 109.8 . . ?
C35 C41 H41B 109.8 . . ?
C40 C41 H41A 109.8 . . ?
C40 C41 H41B 109.8 . . ?
H41A C41 H41B 108.2 . . ?
C37 C42 C40 108.7(3) . . ?
C37 C42 H42A 110.0 . . ?
C37 C42 H42B 110.0 . . ?
C40 C42 H42A 110.0 . . ?
C40 C42 H42B 110.0 . . ?
H42A C42 H42B 108.3 . . ?
Fe1 C43 H43 131(2) . . ?
C44 C43 Fe1 113.6(3) . . ?
C44 C43 H43 116(2) . . ?
C43 C44 Na 120.8(3) . . ?
C43 C44 C45 115.2(3) . . ?
C43 C44 C52 126.2(4) . . ?
C45 C44 Na 64.39(19) . . ?
C45 C44 C52 118.0(3) . . ?
C52 C44 Na 76.9(2) . . ?
Na C45 H45 73(2) . . ?
C44 C45 Na 85.9(2) . . ?
C44 C45 H45 114(2) . . ?
C46 C45 Na 112.3(2) . . ?
C46 C45 C44 120.0(3) . . ?
C46 C45 H45 126(2) . . ?
C45 C46 Fe1 106.6(2) . . ?
C45 C46 C47 112.5(3) . . ?
C47 C46 Fe1 140.8(2) . . ?
O2 C47 C46 121.1(3) . . ?
O2 C47 N5 116.3(3) . . ?
N5 C47 C46 122.5(3) . . ?
C47 N5 C48 118.5(3) . . ?
C47 N5 C50 124.9(3) . . ?
C48 N5 C50 116.0(3) . . ?
N5 C48 H48A 109.0 . . ?
N5 C48 H48B 109.0 . . ?
N5 C48 C49 112.8(3) . . ?
H48A C48 H48B 107.8 . . ?
C49 C48 H48A 109.0 . . ?
C49 C48 H48B 109.0 . . ?
C48 C49 H49A 109.5 . . ?
C48 C49 H49B 109.5 . . ?
C48 C49 H49C 109.5 . . ?
H49A C49 H49B 109.5 . . ?
H49A C49 H49C 109.5 . . ?
H49B C49 H49C 109.5 . . ?
N5 C50 H50A 109.2 . . ?
N5 C50 H50B 109.2 . . ?
N5 C50 C51 112.0(3) . . ?
H50A C50 H50B 107.9 . . ?
C51 C50 H50A 109.2 . . ?
C51 C50 H50B 109.2 . . ?
C50 C51 H51A 109.5 . . ?
C50 C51 H51B 109.5 . . ?
C50 C51 H51C 109.5 . . ?
H51A C51 H51B 109.5 . . ?
H51A C51 H51C 109.5 . . ?
H51B C51 H51C 109.5 . . ?
O7 C52 Na 43.4(2) . . ?
O7 C52 C44 117.6(4) . . ?
O7 C52 N6 119.5(4) . . ?
C44 C52 Na 74.2(2) . . ?
N6 C52 Na 162.3(3) . . ?
N6 C52 C44 122.9(4) . . ?
C52 N6 C53 123.2(4) . . ?
C52 N6 C55 117.7(4) . . ?
C53 N6 C55 118.2(5) . . ?
N6 C53 H53A 108.5 . . ?
N6 C53 H53B 108.5 . . ?
N6 C53 C54 115.0(5) . . ?
H53A C53 H53B 107.5 . . ?
C54 C53 H53A 108.5 . . ?
C54 C53 H53B 108.5 . . ?
C53 C54 H54A 109.5 . . ?
C53 C54 H54B 109.5 . . ?
C53 C54 H54C 109.5 . . ?
H54A C54 H54B 109.5 . . ?
H54A C54 H54C 109.5 . . ?
H54B C54 H54C 109.5 . . ?
N6 C55 H55A 110.6 . . ?
N6 C55 H55B 110.6 . . ?
N6 C55 C56 105.8(6) . . ?
H55A C55 H55B 108.7 . . ?
C56 C55 H55A 110.6 . . ?
C56 C55 H55B 110.6 . . ?
C55 C56 H56A 109.5 . . ?
C55 C56 H56B 109.5 . . ?
C55 C56 H56C 109.5 . . ?
H56A C56 H56B 109.5 . . ?
H56A C56 H56C 109.5 . . ?
H56B C56 H56C 109.5 . . ?
C1 N4A C18 119.7(3) . . ?
C1 C17A H17A 120.5 . . ?
C2 C17A C1 119.0(3) . . ?
C2 C17A H17A 120.5 . . ?
C2 N4B C1 119.0(3) . . ?
C1 C17B C18 119.7(3) . . ?
C1 C17B H17B 120.1 . . ?
C18 C17B H17B 120.1 . . ?
H81A C81 H81B 109.5 . . ?
H81A C81 H81C 109.5 . . ?
H81B C81 H81C 109.5 . . ?
C82 C81 H81A 109.5 . . ?
C82 C81 H81B 109.5 . . ?
C82 C81 H81C 109.5 . . ?
C81 C82 H82A 109.1 . . ?
C81 C82 H82B 109.1 . . ?
H82A C82 H82B 107.8 . . ?
C83 C82 C81 112.5(6) . . ?
C83 C82 H82A 109.1 . . ?
C83 C82 H82B 109.1 . . ?
C82 C83 H83A 108.3 . . ?
C82 C83 H83B 108.3 . . ?
H83A C83 H83B 107.4 . . ?
C84 C83 C82 115.8(6) . . ?
C84 C83 H83A 108.3 . . ?
C84 C83 H83B 108.3 . . ?
C83 C84 H84A 108.9 . . ?
C83 C84 H84B 108.9 . . ?
C83 C84 C85 113.4(6) . . ?
H84A C84 H84B 107.7 . . ?
C85 C84 H84A 108.9 . . ?
C85 C84 H84B 108.9 . . ?
C84 C85 H85A 109.5 . . ?
C84 C85 H85B 109.5 . . ?
C84 C85 H85C 109.5 . . ?
H85A C85 H85B 109.5 . . ?
H85A C85 H85C 109.5 . . ?
H85B C85 H85C 109.5 . . ?

loop_
_geom_bond_atom_site_label_1
_geom_bond_atom_site_label_2
_geom_bond_distance
_geom_bond_site_symmetry_2
_geom_bond_publ_flag
Fe1 N1 1.957(3) . ?
Fe1 N2 1.935(3) . ?
Fe1 N3 1.858(2) . ?
Fe1 C43 1.953(4) . ?
Fe1 C46 2.083(3) . ?
Na O2 2.161(3) 2_656 ?
Na O7 2.250(4) . ?
Na C11 2.909(5) . ?
Na C12 2.723(5) . ?
Na C13 2.904(4) . ?
Na C44 2.955(4) . ?
Na C45 2.672(4) . ?
Na H45 2.56(3) . ?
Na C52 2.991(5) . ?
O2 C47 1.265(4) . ?
O7 C52 1.259(5) . ?
N1 C3 1.357(4) . ?
N1 C5 1.433(4) . ?
N2 C19 1.364(4) . ?
N2 C21 1.439(4) . ?
N3 C2 1.374(4) . ?
N3 C18 1.379(4) . ?
C1 C33 1.525(4) . ?
C1 N4A 1.360(4) . ?
C1 C17A 1.369(4) . ?
C1 N4B 1.369(4) . ?
C1 C17B 1.360(4) . ?
C2 C3 1.415(4) . ?
C2 C17A 1.355(4) . ?
C2 N4B 1.355(4) . ?
C3 C4 1.495(5) . ?
C4 H4A 0.9600 . ?
C4 H4B 0.9600 . ?
C4 H4C 0.9600 . ?
C5 C6 1.418(6) . ?
C5 C13 1.410(6) . ?
C6 C7 1.514(6) . ?
C6 C10 1.401(5) . ?
C7 H7 0.9800 . ?
C7 C8 1.547(6) . ?
C7 C9 1.533(5) . ?
C8 H8A 0.9600 . ?
C8 H8B 0.9600 . ?
C8 H8C 0.9600 . ?
C9 H9A 0.9600 . ?
C9 H9B 0.9600 . ?
C9 H9C 0.9600 . ?
C10 H10 0.9300 . ?
C10 C11 1.357(9) . ?
C11 H11 0.98(4) . ?
C11 C12 1.379(9) . ?
C12 H12 0.97(4) . ?
C12 C13 1.432(7) . ?
C13 C14 1.494(7) . ?
C14 H14 0.9800 . ?
C14 C15 1.542(6) . ?
C14 C16 1.569(7) . ?
C15 H15A 0.9600 . ?
C15 H15B 0.9600 . ?
C15 H15C 0.9600 . ?
C16 H16A 0.9600 . ?
C16 H16B 0.9600 . ?
C16 H16C 0.9600 . ?
C18 C19 1.397(5) . ?
C18 N4A 1.371(4) . ?
C18 C17B 1.371(4) . ?
C19 C20 1.502(4) . ?
C20 H20A 0.9600 . ?
C20 H20B 0.9600 . ?
C20 H20C 0.9600 . ?
C21 C22 1.399(5) . ?
C21 C29 1.415(4) . ?
C22 C23 1.524(5) . ?
C22 C26 1.391(5) . ?
C23 H23 0.9800 . ?
C23 C24 1.525(6) . ?
C23 C25 1.530(6) . ?
C24 H24A 0.9600 . ?
C24 H24B 0.9600 . ?
C24 H24C 0.9600 . ?
C25 H25A 0.9600 . ?
C25 H25B 0.9600 . ?
C25 H25C 0.9600 . ?
C26 H26 0.9300 . ?
C26 C27 1.390(5) . ?
C27 H27 0.9300 . ?
C27 C28 1.370(5) . ?
C28 H28 0.9300 . ?
C28 C29 1.384(5) . ?
C29 C30 1.513(5) . ?
C30 H30 0.9800 . ?
C30 C31 1.536(5) . ?
C30 C32 1.539(5) . ?
C31 H31A 0.9600 . ?
C31 H31B 0.9600 . ?
C31 H31C 0.9600 . ?
C32 H32A 0.9600 . ?
C32 H32B 0.9600 . ?
C32 H32C 0.9600 . ?
C33 C34 1.540(4) . ?
C33 C38 1.531(4) . ?
C33 C39 1.537(4) . ?
C34 H34A 0.9700 . ?
C34 H34B 0.9700 . ?
C34 C35 1.528(4) . ?
C35 H35 0.9800 . ?
C35 C36 1.527(5) . ?
C35 C41 1.519(5) . ?
C36 H36A 0.9700 . ?
C36 H36B 0.9700 . ?
C36 C37 1.520(5) . ?
C37 H37 0.9800 . ?
C37 C38 1.521(5) . ?
C37 C42 1.533(5) . ?
C38 H38A 0.9700 . ?
C38 H38B 0.9700 . ?
C39 H39A 0.9700 . ?
C39 H39B 0.9700 . ?
C39 C40 1.533(5) . ?
C40 H40 0.9800 . ?
C40 C41 1.529(6) . ?
C40 C42 1.538(6) . ?
C41 H41A 0.9700 . ?
C41 H41B 0.9700 . ?
C42 H42A 0.9700 . ?
C42 H42B 0.9700 . ?
C43 H43 0.94(3) . ?
C43 C44 1.346(5) . ?
C44 C45 1.467(5) . ?
C44 C52 1.484(5) . ?
C45 H45 0.95(3) . ?
C45 C46 1.354(5) . ?
C46 C47 1.483(5) . ?
C47 N5 1.363(4) . ?
N5 C48 1.459(4) . ?
N5 C50 1.464(4) . ?
C48 H48A 0.9700 . ?
C48 H48B 0.9700 . ?
C48 C49 1.508(5) . ?
C49 H49A 0.9600 . ?
C49 H49B 0.9600 . ?
C49 H49C 0.9600 . ?
C50 H50A 0.9700 . ?
C50 H50B 0.9700 . ?
C50 C51 1.528(5) . ?
C51 H51A 0.9600 . ?
C51 H51B 0.9600 . ?
C51 H51C 0.9600 . ?
C52 N6 1.341(6) . ?
N6 C53 1.455(6) . ?
N6 C55 1.482(6) . ?
C53 H53A 0.9700 . ?
C53 H53B 0.9700 . ?
C53 C54 1.511(8) . ?
C54 H54A 0.9600 . ?
C54 H54B 0.9600 . ?
C54 H54C 0.9600 . ?
C55 H55A 0.9700 . ?
C55 H55B 0.9700 . ?
C55 C56 1.584(11) . ?
C56 H56A 0.9600 . ?
C56 H56B 0.9600 . ?
C56 H56C 0.9600 . ?
C17A H17A 0.9300 . ?
C17B H17B 0.9300 . ?
C81 H81A 0.9600 . ?
C81 H81B 0.9600 . ?
C81 H81C 0.9600 . ?
C81 C82 1.496(8) . ?
C82 H82A 0.9700 . ?
C82 H82B 0.9700 . ?
C82 C83 1.486(8) . ?
C83 H83A 0.9700 . ?
C83 H83B 0.9700 . ?
C83 C84 1.467(8) . ?
C84 H84A 0.9700 . ?
C84 H84B 0.9700 . ?
C84 C85 1.538(8) . ?
C85 H85A 0.9600 . ?
C85 H85B 0.9600 . ?
C85 H85C 0.9600 . ?

loop_
_geom_contact_atom_site_label_1
_geom_contact_atom_site_label_2
_geom_contact_distance
_geom_contact_site_symmetry_1
_geom_contact_site_symmetry_2
_geom_contact_publ_flag
. . . . . ?

loop_
_geom_torsion_atom_site_label_1
_geom_torsion_atom_site_label_2
_geom_torsion_atom_site_label_3
_geom_torsion_atom_site_label_4
_geom_torsion
_geom_torsion_site_symmetry_1
_geom_torsion_site_symmetry_2
_geom_torsion_site_symmetry_3
_geom_torsion_site_symmetry_4
_geom_torsion_publ_flag
Fe1 N1 C3 C2 -1.4(4) . . . . ?
Fe1 N1 C3 C4 174.6(3) . . . . ?
Fe1 N1 C5 C6 -78.6(4) . . . . ?
Fe1 N1 C5 C13 99.9(4) . . . . ?
Fe1 N2 C19 C18 -5.6(4) . . . . ?
Fe1 N2 C19 C20 177.2(3) . . . . ?
Fe1 N2 C21 C22 90.8(4) . . . . ?
Fe1 N2 C21 C29 -89.0(3) . . . . ?
Fe1 N3 C2 C3 -1.4(4) . . . . ?
Fe1 N3 C2 C17A 179.8(2) . . . . ?
Fe1 N3 C2 N4B 179.8(2) . . . . ?
Fe1 N3 C18 C19 3.1(4) . . . . ?
Fe1 N3 C18 N4A -178.3(2) . . . . ?
Fe1 N3 C18 C17B -178.3(2) . . . . ?
Fe1 C43 C44 Na 71.4(3) . . . . ?
Fe1 C43 C44 C45 -2.6(4) . . . . ?
Fe1 C43 C44 C52 167.6(3) . . . . ?
Fe1 C46 C47 O2 168.3(3) . . . . ?
Fe1 C46 C47 N5 -10.6(6) . . . . ?
Na O2 C47 C46 -140.3(6) 2_656 . . . ?
Na O2 C47 N5 38.7(9) 2_656 . . . ?
Na O7 C52 C44 4.3(4) . . . . ?
Na O7 C52 N6 -173.8(3) . . . . ?
Na C11 C12 C13 76.8(4) . . . . ?
Na C12 C13 C5 79.7(3) . . . . ?
Na C12 C13 C14 -102.4(4) . . . . ?
Na C13 C14 C15 -22.7(5) . . . . ?
Na C13 C14 C16 -143.2(3) . . . . ?
Na C44 C45 C46 -113.4(3) . . . . ?
Na C44 C52 O7 -3.1(3) . . . . ?
Na C44 C52 N6 174.9(4) . . . . ?
Na C45 C46 Fe1 -96.6(2) . . . . ?
Na C45 C46 C47 86.6(3) . . . . ?
Na C52 N6 C53 -179.2(8) . . . . ?
Na C52 N6 C55 -10.5(13) . . . . ?
O2 C47 N5 C48 2.2(5) . . . . ?
O2 C47 N5 C50 173.3(3) . . . . ?
O7 C52 N6 C53 -165.0(4) . . . . ?
O7 C52 N6 C55 3.7(7) . . . . ?
N1 Fe1 N3 C2 0.6(2) . . . . ?
N1 Fe1 N3 C18 -172.5(3) . . . . ?
N1 C5 C6 C7 -9.3(5) . . . . ?
N1 C5 C6 C10 175.6(3) . . . . ?
N1 C5 C13 Na -111.3(3) . . . . ?
N1 C5 C13 C12 -177.4(3) . . . . ?
N1 C5 C13 C14 4.8(5) . . . . ?
N2 Fe1 N3 C2 168.3(3) . . . . ?
N2 Fe1 N3 C18 -4.8(2) . . . . ?
N2 C21 C22 C23 2.5(6) . . . . ?
N2 C21 C22 C26 180.0(3) . . . . ?
N2 C21 C29 C28 179.9(3) . . . . ?
N2 C21 C29 C30 -2.8(5) . . . . ?
N3 C2 C3 N1 1.7(4) . . . . ?
N3 C2 C3 C4 -174.5(3) . . . . ?
N3 C2 C17A C1 1.0(5) . . . . ?
N3 C2 N4B C1 1.0(5) . . . . ?
N3 C18 C19 N2 1.8(4) . . . . ?
N3 C18 C19 C20 179.0(3) . . . . ?
N3 C18 N4A C1 -4.0(5) . . . . ?
N3 C18 C17B C1 -4.0(5) . . . . ?
C1 C33 C34 C35 -177.1(2) . . . . ?
C1 C33 C38 C37 177.3(3) . . . . ?
C1 C33 C39 C40 179.7(3) . . . . ?
C2 N3 C18 C19 -170.2(3) . . . . ?
C2 N3 C18 N4A 8.5(5) . . . . ?
C2 N3 C18 C17B 8.5(5) . . . . ?
C3 N1 C5 C6 105.9(4) . . . . ?
C3 N1 C5 C13 -75.6(4) . . . . ?
C3 C2 C17A C1 -177.6(3) . . . . ?
C3 C2 N4B C1 -177.6(3) . . . . ?
C5 N1 C3 C2 174.5(3) . . . . ?
C5 N1 C3 C4 -9.6(6) . . . . ?
C5 C6 C7 C8 144.3(4) . . . . ?
C5 C6 C7 C9 -91.3(4) . . . . ?
C5 C6 C10 C11 1.6(6) . . . . ?
C5 C13 C14 C15 -128.8(4) . . . . ?
C5 C13 C14 C16 110.8(5) . . . . ?
C6 C5 C13 Na 67.1(3) . . . . ?
C6 C5 C13 C12 1.0(5) . . . . ?
C6 C5 C13 C14 -176.8(4) . . . . ?
C6 C10 C11 Na -65.1(5) . . . . ?
C6 C10 C11 C12 1.5(7) . . . . ?
C7 C6 C10 C11 -173.7(4) . . . . ?
C10 C6 C7 C8 -40.6(5) . . . . ?
C10 C6 C7 C9 83.8(5) . . . . ?
C10 C11 C12 Na -80.4(5) . . . . ?
C10 C11 C12 C13 -3.6(7) . . . . ?
C11 C12 C13 Na -77.4(5) . . . . ?
C11 C12 C13 C5 2.3(6) . . . . ?
C11 C12 C13 C14 -179.8(4) . . . . ?
C12 C13 C14 C15 53.5(6) . . . . ?
C12 C13 C14 C16 -67.0(5) . . . . ?
C13 C5 C6 C7 172.3(3) . . . . ?
C13 C5 C6 C10 -2.9(5) . . . . ?
C18 N3 C2 C3 171.8(3) . . . . ?
C18 N3 C2 C17A -7.0(5) . . . . ?
C18 N3 C2 N4B -7.0(5) . . . . ?
C19 N2 C21 C22 -80.1(4) . . . . ?
C19 N2 C21 C29 100.1(4) . . . . ?
C19 C18 N4A C1 174.4(3) . . . . ?
C19 C18 C17B C1 174.4(3) . . . . ?
C21 N2 C19 C18 166.3(3) . . . . ?
C21 N2 C19 C20 -10.9(5) . . . . ?
C21 C22 C23 C24 -122.3(4) . . . . ?
C21 C22 C23 C25 114.0(4) . . . . ?
C21 C22 C26 C27 0.4(6) . . . . ?
C21 C29 C30 C31 138.0(3) . . . . ?
C21 C29 C30 C32 -98.0(4) . . . . ?
C22 C21 C29 C28 0.2(5) . . . . ?
C22 C21 C29 C30 177.4(3) . . . . ?
C22 C26 C27 C28 -0.6(7) . . . . ?
C23 C22 C26 C27 178.1(4) . . . . ?
C26 C22 C23 C24 60.2(5) . . . . ?
C26 C22 C23 C25 -63.6(5) . . . . ?
C26 C27 C28 C29 0.5(6) . . . . ?
C27 C28 C29 C21 -0.3(5) . . . . ?
C27 C28 C29 C30 -177.6(3) . . . . ?
C28 C29 C30 C31 -44.8(4) . . . . ?
C28 C29 C30 C32 79.2(4) . . . . ?
C29 C21 C22 C23 -177.8(4) . . . . ?
C29 C21 C22 C26 -0.2(6) . . . . ?
C33 C1 N4A C18 173.2(3) . . . . ?
C33 C1 C17A C2 -171.7(3) . . . . ?
C33 C1 N4B C2 -171.7(3) . . . . ?
C33 C1 C17B C18 173.2(3) . . . . ?
C33 C34 C35 C36 -60.0(4) . . . . ?
C33 C34 C35 C41 60.5(4) . . . . ?
C33 C39 C40 C41 -60.2(4) . . . . ?
C33 C39 C40 C42 60.8(4) . . . . ?
C34 C33 C38 C37 -58.9(4) . . . . ?
C34 C33 C39 C40 58.5(4) . . . . ?
C34 C35 C36 C37 59.0(4) . . . . ?
C34 C35 C41 C40 -61.1(4) . . . . ?
C35 C36 C37 C38 -59.2(4) . . . . ?
C35 C36 C37 C42 61.0(4) . . . . ?
C36 C35 C41 C40 59.4(4) . . . . ?
C36 C37 C38 C33 60.2(4) . . . . ?
C36 C37 C42 C40 -59.1(4) . . . . ?
C38 C33 C34 C35 59.0(3) . . . . ?
C38 C33 C39 C40 -58.6(4) . . . . ?
C38 C37 C42 C40 62.0(4) . . . . ?
C39 C33 C34 C35 -58.8(3) . . . . ?
C39 C33 C38 C37 58.6(4) . . . . ?
C39 C40 C41 C35 61.1(4) . . . . ?
C39 C40 C42 C37 -62.0(4) . . . . ?
C41 C35 C36 C37 -61.0(4) . . . . ?
C41 C40 C42 C37 57.8(4) . . . . ?
C42 C37 C38 C33 -60.7(4) . . . . ?
C42 C40 C41 C35 -58.3(4) . . . . ?
C43 Fe1 N3 C2 89.0(4) . . . . ?
C43 Fe1 N3 C18 -84.1(4) . . . . ?
C43 C44 C45 Na 113.8(3) . . . . ?
C43 C44 C45 C46 0.3(5) . . . . ?
C43 C44 C52 Na -118.8(4) . . . . ?
C43 C44 C52 O7 -121.9(5) . . . . ?
C43 C44 C52 N6 56.1(6) . . . . ?
C44 C45 C46 Fe1 1.9(4) . . . . ?
C44 C45 C46 C47 -175.0(3) . . . . ?
C44 C52 N6 C53 17.0(7) . . . . ?
C44 C52 N6 C55 -174.3(5) . . . . ?
C45 C44 C52 Na 51.2(3) . . . . ?
C45 C44 C52 O7 48.1(5) . . . . ?
C45 C44 C52 N6 -133.8(4) . . . . ?
C45 C46 C47 O2 -16.4(5) . . . . ?
C45 C46 C47 N5 164.7(3) . . . . ?
C46 Fe1 N3 C2 -93.9(3) . . . . ?
C46 Fe1 N3 C18 93.0(3) . . . . ?
C46 C47 N5 C48 -178.9(3) . . . . ?
C46 C47 N5 C50 -7.7(5) . . . . ?
C47 N5 C48 C49 80.1(4) . . . . ?
C47 N5 C50 C51 112.3(4) . . . . ?
C48 N5 C50 C51 -76.3(4) . . . . ?
C50 N5 C48 C49 -91.8(4) . . . . ?
C52 C44 C45 Na -57.4(3) . . . . ?
C52 C44 C45 C46 -170.8(3) . . . . ?
C52 N6 C53 C54 -128.9(6) . . . . ?
C52 N6 C55 C56 -90.6(8) . . . . ?
C53 N6 C55 C56 78.7(8) . . . . ?
C55 N6 C53 C54 62.4(8) . . . . ?
N4A C1 C33 C34 32.1(4) . . . . ?
N4A C1 C33 C38 153.6(3) . . . . ?
N4A C1 C33 C39 -86.8(4) . . . . ?
N4A C1 C17A C2 3.8(5) . . . . ?
N4A C18 C19 N2 -176.8(3) . . . . ?
N4A C18 C19 C20 0.5(6) . . . . ?
C17A C1 C33 C34 -152.4(3) . . . . ?
C17A C1 C33 C38 -30.9(4) . . . . ?
C17A C1 C33 C39 88.7(3) . . . . ?
C17A C1 N4A C18 -2.2(5) . . . . ?
C17A C2 C3 N1 -179.6(3) . . . . ?
C17A C2 C3 C4 4.2(6) . . . . ?
N4B C1 C33 C34 -152.4(3) . . . . ?
N4B C1 C33 C38 -30.9(4) . . . . ?
N4B C1 C33 C39 88.7(3) . . . . ?
N4B C1 C17B C18 -2.2(5) . . . . ?
N4B C2 C3 N1 -179.6(3) . . . . ?
N4B C2 C3 C4 4.2(6) . . . . ?
C17B C1 C33 C34 32.1(4) . . . . ?
C17B C1 C33 C38 153.6(3) . . . . ?
C17B C1 C33 C39 -86.8(4) . . . . ?
C17B C1 N4B C2 3.8(5) . . . . ?
C17B C18 C19 N2 -176.8(3) . . . . ?
C17B C18 C19 C20 0.5(6) . . . . ?
C81 C82 C83 C84 -179.7(6) . . . . ?
C82 C83 C84 C85 178.2(6) . . . . ?

loop_
_platon_squeeze_void_nr
_platon_squeeze_void_average_x
_platon_squeeze_void_average_y
_platon_squeeze_void_average_z
_platon_squeeze_void_volume
_platon_squeeze_void_count_electrons
_platon_squeeze_void_content
1 -0.000 -0.000 -0.000 415 86 n-pentane
2 0.125 0.097 0.417 7 0 ' '
3 0.206 0.794 0.331 30 1 ' '
4 0.793 0.206 0.669 30 1 ' '
5 0.875 0.903 0.583 7 0 ' '
